data_7057865
loop_
_publ_author_name
'Wang, Si-Yuan'
'Dong, Xin'
'Chen, Jun-Fei'
'Zhou, Zhao-Hui'

_publ_section_title
;
 Iron molybdenum nitrilotriacetate and iminodiacetate -- spectroscopy,
 structural characterization and CO2 adsorption
;
_journal_issue 23
_journal_name_full 'New Journal of Chemistry'
_journal_page_first 18526
_journal_paper_doi 10.1039/C8NJ03475C
_journal_volume 42
_journal_year 2018
_chemical_formula_moiety 'C32 H40 Fe8 Mo2 N8 O40'
_chemical_formula_sum 'C32 H40 Fe8 Mo2 N8 O40'
_chemical_formula_weight 1815.40
_space_group_crystal_system tetragonal
_space_group_IT_number 121
_space_group_name_Hall 'I -4 2'
_space_group_name_H-M_alt 'I -4 2 m'
_symmetry_space_group_name_Hall 'I -4 2'
_symmetry_space_group_name_H-M 'I -4 2 m'
_atom_sites_solution_hydrogens geom
_atom_sites_solution_primary dual
_audit_creation_date 2018-01-12
_audit_creation_method
;
Olex2 1.2
(compiled 2017.08.10 svn.r3458 for OlexSys, GUI svn.r5381)
;
_audit_update_record
;
2018-04-25 deposited with the CCDC.
2018-10-29 downloaded from the CCDC.
;
_cell_angle_alpha 90
_cell_angle_beta 90
_cell_angle_gamma 90
_cell_formula_units_Z 1
_cell_length_a 9.7754(2)
_cell_length_b 9.7754(2)
_cell_length_c 13.7948(4)
_cell_measurement_reflns_used 2263
_cell_measurement_temperature 173
_cell_measurement_theta_max 28.5970
_cell_measurement_theta_min 2.5480
_cell_volume 1318.21(5)
_computing_cell_refinement 'CrysAlisPro 1.171.38.43 (Rigaku OD, 2015)'
_computing_data_collection 'CrysAlisPro 1.171.38.43 (Rigaku OD, 2015)'
_computing_data_reduction 'CrysAlisPro 1.171.38.43 (Rigaku OD, 2015)'
_computing_molecular_graphics 'Olex2 (Dolomanov et al., 2009)'
_computing_publication_material 'Olex2 (Dolomanov et al., 2009)'
_computing_structure_refinement 'ShelXL (Sheldrick, 2015)'
_computing_structure_solution 'ShelXT (Sheldrick, 2015)'
_diffrn_ambient_temperature 173
_diffrn_detector 'CCD plate'
_diffrn_detector_area_resol_mean 16.1903
_diffrn_detector_type Sapphire3
_diffrn_measured_fraction_theta_full 1.000
_diffrn_measured_fraction_theta_max 0.956
_diffrn_measurement_details
;
List of Runs (angles in degrees, time in seconds):

  # Type    Start    End  Width  t~exp~   \w     \q     \k     \f   Frames
#--------------------------------------------------------------------------
  1  \w    -41.00  48.00   1.00   10.00    --  -22.85  57.00 120.00   89
  2  \w    -21.00   8.00   1.00   10.00    --   24.10  99.00-106.00   29
  3  \w     35.00  60.00   1.00   10.00    --   24.10  57.00-180.00   25
  4  \w    -92.00   1.00   1.00   10.00    --  -22.85 -57.00-120.00   93
  5  \w     77.00 106.00   1.00   10.00    --   24.10-178.00-150.00   29
  6  \w     78.00 104.00   1.00   10.00    --   24.10-178.00 120.00   26
  7  \w    -71.00 -42.00   1.00   10.00    --  -22.85-178.00  90.00   29
  8  \w    -96.00  -3.00   1.00   10.00    --  -22.85 -38.00 -30.00   93
;
_diffrn_measurement_device 'four-circle diffractometer'
_diffrn_measurement_device_type 'Xcalibur, Sapphire3, Gemini ultra'
_diffrn_measurement_method '\w scans'
_diffrn_orient_matrix_type 'CrysAlisPro convention (1999,Acta A55,543-557)'
_diffrn_orient_matrix_UB_11 -0.0651613000
_diffrn_orient_matrix_UB_12 -0.0256973000
_diffrn_orient_matrix_UB_13 0.0134543000
_diffrn_orient_matrix_UB_21 -0.0103397000
_diffrn_orient_matrix_UB_22 -0.0236687000
_diffrn_orient_matrix_UB_23 -0.0480160000
_diffrn_orient_matrix_UB_31 0.0302644000
_diffrn_orient_matrix_UB_32 -0.0635908000
_diffrn_orient_matrix_UB_33 0.0124758000
_diffrn_radiation_monochromator graphite
_diffrn_radiation_probe x-ray
_diffrn_radiation_type MoK\a
_diffrn_radiation_wavelength 0.71073
_diffrn_reflns_av_R_equivalents 0.0417
_diffrn_reflns_av_unetI/netI 0.0373
_diffrn_reflns_Laue_measured_fraction_full 1.000
_diffrn_reflns_Laue_measured_fraction_max 0.956
_diffrn_reflns_limit_h_max 13
_diffrn_reflns_limit_h_min -13
_diffrn_reflns_limit_k_max 13
_diffrn_reflns_limit_k_min -13
_diffrn_reflns_limit_l_max 15
_diffrn_reflns_limit_l_min -19
_diffrn_reflns_number 5335
_diffrn_reflns_point_group_measured_fraction_full 1.000
_diffrn_reflns_point_group_measured_fraction_max 0.915
_diffrn_reflns_theta_full 25.242
_diffrn_reflns_theta_max 29.904
_diffrn_reflns_theta_min 2.554
_diffrn_source 'fine-focus sealed X-ray tube'
_diffrn_source_type 'Enhance (Mo) X-ray Source'
_exptl_absorpt_coefficient_mu 2.714
_exptl_absorpt_correction_T_max 1.00000
_exptl_absorpt_correction_T_min 0.90587
_exptl_absorpt_correction_type multi-scan
_exptl_absorpt_process_details
;
CrysAlisPro 1.171.38.43 (Rigaku Oxford Diffraction, 2015)
Empirical absorption correction using spherical harmonics,
 implemented in SCALE3 ABSPACK scaling algorithm.
;
_exptl_crystal_colour green
_exptl_crystal_colour_primary green
_exptl_crystal_density_diffrn 2.287
_exptl_crystal_description block
_exptl_crystal_F_000 900
_exptl_crystal_size_max 0.2
_exptl_crystal_size_mid 0.1
_exptl_crystal_size_min 0.1
_refine_diff_density_max 0.821
_refine_diff_density_min -1.557
_refine_diff_density_rms 0.218
_refine_ls_abs_structure_details
;
 Flack x determined using 340 quotients [(I+)-(I-)]/[(I+)+(I-)]
 (Parsons, Flack and Wagner, Acta Cryst. B69 (2013) 249-259).
;
_refine_ls_abs_structure_Flack -0.20(3)
_refine_ls_extinction_method none
_refine_ls_goodness_of_fit_ref 1.335
_refine_ls_hydrogen_treatment constr
_refine_ls_matrix_type full
_refine_ls_number_parameters 57
_refine_ls_number_reflns 950
_refine_ls_number_restraints 0
_refine_ls_restrained_S_all 1.335
_refine_ls_R_factor_all 0.0607
_refine_ls_R_factor_gt 0.0600
_refine_ls_shift/su_max 0.000
_refine_ls_shift/su_mean 0.000
_refine_ls_structure_factor_coef Fsqd
_refine_ls_weighting_details 'w=1/[\s^2^(Fo^2^)+36.7463P] where P=(Fo^2^+2Fc^2^)/3'
_refine_ls_weighting_scheme calc
_refine_ls_wR_factor_gt 0.1379
_refine_ls_wR_factor_ref 0.1384
_reflns_Friedel_coverage 0.675
_reflns_Friedel_fraction_full 1.000
_reflns_Friedel_fraction_max 0.861
_reflns_number_gt 938
_reflns_number_total 950
_reflns_threshold_expression 'I > 2\s(I)'
_cod_data_source_file c8nj03475c2.cif
_cod_data_source_block exp_17632
_cod_depositor_comments 'Adding full bibliography for 7057864--7057867.cif.'
_cod_original_cell_volume 1318.21(7)
_cod_database_code 7057865
_shelx_shelxl_version_number 2014/7
_shelx_space_group_comment
;
The symmetry employed for this shelxl refinement is uniquely defined
by the following loop, which should always be used as a source of
symmetry information in preference to the above space-group names.
They are only intended as comments.
;
_shelx_estimated_absorpt_t_max 0.773
_shelx_estimated_absorpt_t_min 0.613
_reflns_odcompleteness_completeness 100.00
_reflns_odcompleteness_iscentric 1
_reflns_odcompleteness_theta 27.42
_olex2_refinement_description
;
1. Fixed Uiso
 At 1.2 times of:
  All C(H,H) groups, All N(H) groups
2.a Ternary CH refined with riding coordinates:
 N1(H1)
2.b Secondary CH2 refined with riding coordinates:
 C1(H1A,H1B)
;
_olex2_submission_special_instructions 'No special instructions were received'
_oxdiff_exptl_absorpt_empirical_details
;
Empirical correction (ABSPACK) includes:
- Absorption correction using spherical harmonics
- Frame scaling
;
_oxdiff_exptl_absorpt_empirical_full_max 1.087
_oxdiff_exptl_absorpt_empirical_full_min 0.945

loop_
_space_group_symop_operation_xyz
'x, y, z'
'-x, -y, z'
'y, -x, -z'
'-y, x, -z'
'-x, y, -z'
'x, -y, -z'
'-y, -x, z'
'y, x, z'
'x+1/2, y+1/2, z+1/2'
'-x+1/2, -y+1/2, z+1/2'
'y+1/2, -x+1/2, -z+1/2'
'-y+1/2, x+1/2, -z+1/2'
'-x+1/2, y+1/2, -z+1/2'
'x+1/2, -y+1/2, -z+1/2'
'-y+1/2, -x+1/2, z+1/2'
'y+1/2, x+1/2, z+1/2'

loop_
_atom_site_label
_atom_site_type_symbol
_atom_site_fract_x
_atom_site_fract_y
_atom_site_fract_z
_atom_site_U_iso_or_equiv
_atom_site_adp_type
_atom_site_occupancy
_atom_site_site_symmetry_order
_atom_site_calc_flag
_atom_site_refinement_flags_posn
_atom_site_refinement_flags_adp
_atom_site_refinement_flags_occupancy
Mo1 Mo 0.0000 0.0000 0.5000 0.0071(5) Uani 1 8 d S T P
Fe1 Fe 0.19679(15) 0.19679(15) 0.68867(14) 0.0120(5) Uani 1 2 d S T P
O2 O 0.5102(10) 0.2764(11) 0.7484(6) 0.034(2) Uani 1 1 d . . .
O1 O 0.3887(8) 0.1830(11) 0.6308(6) 0.028(2) Uani 1 1 d . . .
N1 N 0.7496(10) 0.2504(10) 0.6597(9) 0.014(2) Uani 1 2 d S T P
H1 H 0.8219 0.1781 0.6621 0.017 Uiso 1 2 calc RS T P
O3 O 0.1051(8) 0.1051(8) 0.5742(7) 0.020(2) Uani 1 2 d S T P
C2 C 0.4999(13) 0.2206(10) 0.6678(7) 0.018(2) Uani 1 1 d . . .
C1 C 0.6308(11) 0.1913(14) 0.6113(8) 0.021(2) Uani 1 1 d . . .
H1A H 0.6433 0.0911 0.6053 0.026 Uiso 1 1 calc R . .
H1B H 0.6229 0.2299 0.5452 0.026 Uiso 1 1 calc R . .

loop_
_atom_site_aniso_label
_atom_site_aniso_U_11
_atom_site_aniso_U_22
_atom_site_aniso_U_33
_atom_site_aniso_U_23
_atom_site_aniso_U_13
_atom_site_aniso_U_12
Mo1 0.0068(6) 0.0068(6) 0.0077(10) 0.000 0.000 0.000
Fe1 0.0131(6) 0.0131(6) 0.0098(9) 0.0003(6) 0.0003(6) -0.0020(8)
O2 0.009(4) 0.081(7) 0.013(3) -0.008(4) -0.001(3) -0.004(5)
O1 0.016(4) 0.040(6) 0.027(4) -0.014(4) -0.003(3) -0.004(4)
N1 0.012(3) 0.012(3) 0.018(6) -0.005(3) 0.005(3) 0.000(4)
O3 0.021(3) 0.021(3) 0.017(6) -0.001(3) -0.001(3) -0.007(5)
C2 0.013(4) 0.024(5) 0.017(4) 0.005(4) -0.003(5) -0.002(5)
C1 0.017(5) 0.028(6) 0.019(5) -0.017(5) 0.002(4) 0.001(5)

loop_
_atom_type_symbol
_atom_type_description
_atom_type_scat_dispersion_real
_atom_type_scat_dispersion_imag
_atom_type_scat_source
C C 0.0033 0.0016 'International Tables Vol C Tables 4.2.6.8 and 6.1.1.4'
H H 0.0000 0.0000 'International Tables Vol C Tables 4.2.6.8 and 6.1.1.4'
Fe Fe 0.3463 0.8444 'International Tables Vol C Tables 4.2.6.8 and 6.1.1.4'
Mo Mo -1.6832 0.6857 'International Tables Vol C Tables 4.2.6.8 and 6.1.1.4'
N N 0.0061 0.0033 'International Tables Vol C Tables 4.2.6.8 and 6.1.1.4'
O O 0.0106 0.0060 'International Tables Vol C Tables 4.2.6.8 and 6.1.1.4'

loop_
_geom_angle_atom_site_label_1
_geom_angle_atom_site_label_2
_geom_angle_atom_site_label_3
_geom_angle
_geom_angle_site_symmetry_1
_geom_angle_site_symmetry_3
O3 Mo1 O3 109.7(7) 4_556 3_556
O3 Mo1 O3 109.7(7) 2 .
O3 Mo1 O3 109.4(3) 3_556 .
O3 Mo1 O3 109.4(3) 3_556 2
O3 Mo1 O3 109.4(3) 4_556 2
O3 Mo1 O3 109.4(3) 4_556 .
O2 Fe1 O2 92.8(6) 14_456 12_546
O2 Fe1 O1 89.4(4) 12_546 .
O2 Fe1 O1 89.4(4) 14_456 8
O2 Fe1 O1 175.7(4) 14_456 .
O2 Fe1 O1 175.7(4) 12_546 8
O2 Fe1 N1 77.1(3) 14_456 12_546
O2 Fe1 N1 77.1(3) 12_546 12_546
O1 Fe1 O1 88.2(6) 8 .
O1 Fe1 N1 99.8(4) . 12_546
O1 Fe1 N1 99.8(4) 8 12_546
O3 Fe1 O2 89.6(3) . 12_546
O3 Fe1 O2 89.6(3) . 14_456
O3 Fe1 O1 94.2(3) . 8
O3 Fe1 O1 94.2(3) . .
O3 Fe1 N1 160.5(5) . 12_546
C2 O2 Fe1 120.7(9) . 11_556
C2 O1 Fe1 128.1(7) . .
C1 N1 Fe1 109.8(6) 7_665 11_556
C1 N1 Fe1 109.8(6) . 11_556
C1 N1 C1 115.0(14) . 7_665
Mo1 O3 Fe1 163.9(6) . .
O2 C2 O1 124.2(12) . .
O2 C2 C1 118.1(11) . .
O1 C2 C1 117.7(8) . .
N1 C1 C2 111.1(9) . .

loop_
_geom_bond_atom_site_label_1
_geom_bond_atom_site_label_2
_geom_bond_distance
_geom_bond_site_symmetry_2
Mo1 O3 1.776(11) 4_556
Mo1 O3 1.776(11) .
Mo1 O3 1.776(11) 3_556
Mo1 O3 1.776(11) 2
Fe1 O2 2.037(10) 12_546
Fe1 O2 2.037(10) 14_456
Fe1 O1 2.043(9) 8
Fe1 O1 2.043(9) .
Fe1 N1 2.216(12) 12_546
Fe1 O3 2.026(11) .
O2 Fe1 2.037(10) 11_556
O2 C2 1.243(12) .
O1 C2 1.256(14) .
N1 Fe1 2.216(12) 11_556
N1 C1 1.458(13) .
N1 C1 1.458(13) 7_665
C2 C1 1.526(15) .
